data_8104124
loop_
_publ_author_name
'Pickardt, J.'
'Kuehn, B.'

_publ_section_title
;
 Crystal structure of dichlorobis(cyanoguanine)zinc(II), Zn (C2 N4 H4)2
 Cl2
;
_journal_name_full 'Zeitschrift fuer Kristallographie (149,1979-)'
_journal_page_first 901
_journal_page_last 901
_journal_volume 210
_journal_year 1995
_chemical_formula_sum 'C4 H8 Cl2 N8 Zn'
_chemical_name_systematic 'Zn (C (N H2)2 (N C N))2 Cl2'
_space_group_IT_number 2
_symmetry_space_group_name_Hall '-P 1'
_symmetry_space_group_name_H-M 'P -1'
_cell_angle_alpha 96.654
_cell_angle_beta 94.027
_cell_angle_gamma 86.387
_cell_formula_units_Z 2
_cell_length_a 8.8285
_cell_length_b 12.6857
_cell_length_c 5.1481
_cell_volume 570.390
_citation_journal_id_ASTM ZEKRDZ
_cod_data_source_file Pickardt_ZEKRDZ_1995_1843.cif
_cod_data_source_block C4H8Cl2N8Zn1
_cod_original_cell_volume 570.3904
_cod_original_formula_sum 'C4 H8 Cl2 N8 Zn1'
_cod_database_code 8104124

loop_
_symmetry_equiv_pos_as_xyz
x,y,z
-x,-y,-z

loop_
_atom_site_label
_atom_site_type_symbol
_atom_site_fract_x
_atom_site_fract_y
_atom_site_fract_z
_atom_site_occupancy
_atom_site_U_iso_or_equiv
H6 H+1 0.3923 0.5681 1.125 1 0.0
Zn1 Zn+2 0.2426 0.23484 0.02416 1 0.0
C2 C+4 0.7061 0.12863 -0.5812 1 0.0
H4 H+1 0.9034 0.161 -0.533 1 0.0
Cl2 Cl-1 0.03339 0.29598 -0.19339 1 0.0
C4 C+4 0.27426 0.54268 0.8018 1 0.0
H5 H+1 0.2666 0.651 1.08 1 0.0
H1 H+1 0.6439 0.026 -0.896 1 0.0
H8 H+1 0.1239 0.5328 0.796 1 0.0
N1 N-3 0.4215 0.20715 -0.1887 1 0.0
N3 N-3 0.60739 0.06556 -0.7178 1 0.0
N2 N-3 0.66787 0.19785 -0.3756 1 0.0
N6 N-3 0.37028 0.46434 0.6989 1 0.0
H3 H+1 0.874 0.0772 -0.757 1 0.0
C3 C+4 0.32968 0.40559 0.4856 1 0.0
N7 N-3 0.31631 0.59339 1.0281 1 0.0
N4 N-3 0.84744 0.12551 -0.6446 1 0.0
H7 H+1 0.121 0.5482 0.52 1 0.0
Cl1 Cl-1 0.21178 0.08057 0.18771 1 0.0
C1 C+4 0.53403 0.19894 -0.2862 1 0.0
N8 N-3 0.1464 0.57405 0.6762 1 0.0
H2 H+1 0.5246 0.0718 -0.691 1 0.0
N5 N-3 0.3031 0.34815 0.3011 1 0.0
